data_7039057
loop_
_publ_author_name
'Santana, M. D.'
'L\'opez-Banet, L'
'S\'anchez, G'
'P\'erez, J'
'P\'erez, E'
'Garc\'ia, L'
'Serrano, J. L.'
'Espinosa, A.'

_publ_section_title
;
 Non-covalent stacking interactions directing the structural and
 photophysical features of mono- and dinuclear cyclometalated
 palladium(ii) complexes.
;
_journal_issue 20
_journal_name_full 'Dalton transactions (Cambridge, England : 2003)'
_journal_page_first 8601
_journal_page_last 8613
_journal_paper_doi 10.1039/c5dt04913j
_journal_volume 45
_journal_year 2016
_chemical_formula_sum 'C38 H32 N6 O5 Pd2'
_chemical_formula_weight 865.50
_chemical_name_systematic
;
 ?
;
_space_group_IT_number 2
_symmetry_cell_setting triclinic
_symmetry_space_group_name_Hall '-P 1'
_symmetry_space_group_name_H-M 'P -1'
_atom_sites_solution_hydrogens geom
_atom_sites_solution_primary Patterson
_atom_sites_solution_secondary difmap
_audit_creation_method SHELXL-97
_audit_update_record
;
2015-12-10 deposited with the CCDC.
2016-04-19 downloaded from the CCDC.
;
_cell_angle_alpha 70.7900(10)
_cell_angle_beta 84.1970(10)
_cell_angle_gamma 87.9410(10)
_cell_formula_units_Z 2
_cell_length_a 8.7725(6)
_cell_length_b 12.4247(9)
_cell_length_c 16.5407(12)
_cell_measurement_reflns_used 7252
_cell_measurement_temperature 100(2)
_cell_measurement_theta_max 28.54
_cell_measurement_theta_min 2.49
_cell_volume 1693.7(2)
_computing_structure_refinement 'SHELXL-97 (Sheldrick, 1997)'
_diffrn_ambient_temperature 100(2)
_diffrn_measured_fraction_theta_full 0.000
_diffrn_measured_fraction_theta_max 0.918
_diffrn_measurement_device_type 'Bruker SMART APEX CCD'
_diffrn_radiation_monochromator graphite
_diffrn_radiation_source 'fine-focus sealed tube'
_diffrn_radiation_type MoK\a
_diffrn_radiation_wavelength 0.71073
_diffrn_reflns_av_R_equivalents 0.0162
_diffrn_reflns_av_sigmaI/netI 0.0207
_diffrn_reflns_limit_h_max 11
_diffrn_reflns_limit_h_min -11
_diffrn_reflns_limit_k_max 16
_diffrn_reflns_limit_k_min -16
_diffrn_reflns_limit_l_max 22
_diffrn_reflns_limit_l_min -22
_diffrn_reflns_number 20743
_diffrn_reflns_theta_full 0.50
_diffrn_reflns_theta_max 28.59
_diffrn_reflns_theta_min 1.31
_exptl_absorpt_coefficient_mu 1.117
_exptl_absorpt_correction_T_max 0.8593
_exptl_absorpt_correction_T_min 0.7234
_exptl_absorpt_correction_type multi-scan
_exptl_absorpt_process_details SADABS
_exptl_crystal_colour yellow
_exptl_crystal_density_diffrn 1.697
_exptl_crystal_density_method 'not measured'
_exptl_crystal_description prism
_exptl_crystal_F_000 868
_exptl_crystal_size_max 0.31
_exptl_crystal_size_mid 0.15
_exptl_crystal_size_min 0.14
_refine_diff_density_max 0.632
_refine_diff_density_min -0.607
_refine_diff_density_rms 0.099
_refine_ls_extinction_method none
_refine_ls_goodness_of_fit_ref 1.136
_refine_ls_hydrogen_treatment constr
_refine_ls_matrix_type full
_refine_ls_number_parameters 460
_refine_ls_number_reflns 7942
_refine_ls_number_restraints 0
_refine_ls_restrained_S_all 1.136
_refine_ls_R_factor_all 0.0238
_refine_ls_R_factor_gt 0.0222
_refine_ls_shift/su_max 0.002
_refine_ls_shift/su_mean 0.000
_refine_ls_structure_factor_coef Fsqd
_refine_ls_weighting_details 'calc w=1/[\s^2^(Fo^2^)+(0.0321P)^2^+1.1216P] where P=(Fo^2^+2Fc^2^)/3'
_refine_ls_weighting_scheme calc
_refine_ls_wR_factor_gt 0.0572
_refine_ls_wR_factor_ref 0.0639
_reflns_number_gt 7583
_reflns_number_total 7942
_reflns_threshold_expression >2sigma(I)
_cod_data_source_file c5dt04913j2.cif
_cod_data_source_block I3
_cod_depositor_comments 'Adding full bibliography for 7039057--7039061.cif.'
_cod_original_sg_symbol_H-M P-1
_cod_database_code 7039057

loop_
_symmetry_equiv_pos_as_xyz
'x, y, z'
'-x, -y, -z'

loop_
_atom_site_label
_atom_site_type_symbol
_atom_site_fract_x
_atom_site_fract_y
_atom_site_fract_z
_atom_site_U_iso_or_equiv
_atom_site_adp_type
_atom_site_occupancy
_atom_site_symmetry_multiplicity
_atom_site_calc_flag
_atom_site_refinement_flags
Pd1 Pd -0.073271(15) 0.313169(11) 0.247205(8) 0.01183(4) Uani 1 1 d .
Pd2 Pd 0.120387(15) 0.404608(11) 0.338417(8) 0.01123(4) Uani 1 1 d .
O1 O 0.05846(15) 0.43100(11) 0.13724(8) 0.0151(3) Uani 1 1 d .
O2 O 0.28656(15) 0.29104(11) 0.30068(9) 0.0153(3) Uani 1 1 d .
O3 O -0.02617(16) 0.05649(12) 0.22889(9) 0.0191(3) Uani 1 1 d .
O4 O 0.25882(16) 0.66994(11) 0.25878(9) 0.0171(3) Uani 1 1 d .
N1 N 0.09548(18) 0.19404(13) 0.26631(10) 0.0140(3) Uani 1 1 d .
N2 N -0.24736(18) 0.42334(14) 0.22940(10) 0.0153(3) Uani 1 1 d .
N3 N -0.36282(17) 0.39678(14) 0.29422(10) 0.0150(3) Uani 1 1 d .
N4 N 0.15204(17) 0.52635(13) 0.22116(10) 0.0132(3) Uani 1 1 d .
N5 N 0.08277(18) 0.29376(14) 0.45802(10) 0.0149(3) Uani 1 1 d .
N6 N -0.03739(19) 0.32256(14) 0.50595(10) 0.0162(3) Uani 1 1 d .
C1 C -0.2096(2) 0.23219(16) 0.34981(12) 0.0140(3) Uani 1 1 d .
C2 C -0.1846(2) 0.13068(16) 0.41575(13) 0.0172(4) Uani 1 1 d .
H2 H -0.0943 0.0876 0.4114 0.021 Uiso 1 1 calc R
C3 C -0.2900(2) 0.09180(17) 0.48774(13) 0.0206(4) Uani 1 1 d .
H3 H -0.2703 0.0231 0.5322 0.025 Uiso 1 1 calc R
C4 C -0.4237(2) 0.15237(17) 0.49518(13) 0.0205(4) Uani 1 1 d .
H4 H -0.4957 0.1244 0.5441 0.025 Uiso 1 1 calc R
C5 C -0.4522(2) 0.25412(17) 0.43085(13) 0.0176(4) Uani 1 1 d .
H5 H -0.5434 0.2963 0.4351 0.021 Uiso 1 1 calc R
C6 C -0.3445(2) 0.29246(16) 0.36043(12) 0.0146(3) Uani 1 1 d .
C7 C -0.4685(2) 0.48127(17) 0.28016(13) 0.0181(4) Uani 1 1 d .
H7 H -0.5596 0.4830 0.3161 0.022 Uiso 1 1 calc R
C8 C -0.4197(2) 0.56439(18) 0.20407(14) 0.0218(4) Uani 1 1 d .
H8 H -0.4700 0.6342 0.1772 0.026 Uiso 1 1 calc R
C9 C -0.2807(2) 0.52469(17) 0.17462(13) 0.0191(4) Uani 1 1 d .
H9 H -0.2195 0.5642 0.1233 0.023 Uiso 1 1 calc R
C10 C 0.2407(2) 0.20980(15) 0.28172(11) 0.0136(3) Uani 1 1 d .
C11 C 0.3390(2) 0.11280(16) 0.27247(12) 0.0156(4) Uani 1 1 d .
C12 C 0.4938(2) 0.09082(17) 0.27808(13) 0.0185(4) Uani 1 1 d .
H12 H 0.5589 0.1411 0.2911 0.022 Uiso 1 1 calc R
C13 C 0.5503(2) -0.00888(18) 0.26368(14) 0.0223(4) Uani 1 1 d .
H13 H 0.6564 -0.0264 0.2665 0.027 Uiso 1 1 calc R
C14 C 0.4542(2) -0.08272(17) 0.24538(14) 0.0225(4) Uani 1 1 d .
H14 H 0.4955 -0.1503 0.2367 0.027 Uiso 1 1 calc R
C15 C 0.2980(2) -0.05924(16) 0.23948(13) 0.0189(4) Uani 1 1 d .
H15 H 0.2319 -0.1094 0.2270 0.023 Uiso 1 1 calc R
C16 C 0.2439(2) 0.03998(16) 0.25255(12) 0.0154(4) Uani 1 1 d .
C17 C 0.0877(2) 0.09261(16) 0.24722(12) 0.0152(4) Uani 1 1 d .
C18 C -0.0497(2) 0.48534(16) 0.38122(12) 0.0144(3) Uani 1 1 d .
C19 C -0.1228(2) 0.58563(17) 0.33726(13) 0.0177(4) Uani 1 1 d .
H19 H -0.0828 0.6292 0.2808 0.021 Uiso 1 1 calc R
C20 C -0.2546(2) 0.62293(18) 0.37529(14) 0.0221(4) Uani 1 1 d .
H20 H -0.3030 0.6918 0.3446 0.027 Uiso 1 1 calc R
C21 C -0.3150(2) 0.56053(19) 0.45716(15) 0.0230(4) Uani 1 1 d .
H21 H -0.4053 0.5864 0.4820 0.028 Uiso 1 1 calc R
C22 C -0.2447(2) 0.46028(18) 0.50333(13) 0.0203(4) Uani 1 1 d .
H22 H -0.2847 0.4173 0.5599 0.024 Uiso 1 1 calc R
C23 C -0.1140(2) 0.42498(17) 0.46417(12) 0.0161(4) Uani 1 1 d .
C24 C -0.0567(2) 0.24385(18) 0.58500(13) 0.0218(4) Uani 1 1 d .
H24 H -0.1326 0.2451 0.6299 0.026 Uiso 1 1 calc R
C25 C 0.0537(3) 0.16163(18) 0.58856(13) 0.0228(4) Uani 1 1 d .
H25 H 0.0696 0.0952 0.6359 0.027 Uiso 1 1 calc R
C26 C 0.1381(2) 0.19622(16) 0.50782(13) 0.0190(4) Uani 1 1 d .
H26 H 0.2226 0.1558 0.4911 0.023 Uiso 1 1 calc R
C27 C 0.1197(2) 0.51488(15) 0.14593(12) 0.0134(3) Uani 1 1 d .
C28 C 0.1660(2) 0.62033(16) 0.07327(12) 0.0150(4) Uani 1 1 d .
C29 C 0.1519(2) 0.65126(17) -0.01385(13) 0.0196(4) Uani 1 1 d .
H29 H 0.1074 0.6015 -0.0379 0.024 Uiso 1 1 calc R
C30 C 0.2062(2) 0.75922(18) -0.06522(13) 0.0225(4) Uani 1 1 d .
H30 H 0.1979 0.7838 -0.1254 0.027 Uiso 1 1 calc R
C31 C 0.2723(2) 0.83112(17) -0.02926(13) 0.0215(4) Uani 1 1 d .
H31 H 0.3101 0.9033 -0.0656 0.026 Uiso 1 1 calc R
C32 C 0.2841(2) 0.79918(16) 0.05907(13) 0.0188(4) Uani 1 1 d .
H32 H 0.3284 0.8485 0.0836 0.023 Uiso 1 1 calc R
C33 C 0.2290(2) 0.69317(16) 0.10932(12) 0.0144(3) Uani 1 1 d .
C34 C 0.2187(2) 0.63333(15) 0.20453(12) 0.0139(3) Uani 1 1 d .
O5 O -0.2781(2) 0.75437(14) 0.02799(11) 0.0330(4) Uani 1 1 d .
C38 C -0.3981(3) 0.6433(2) -0.04132(16) 0.0379(6) Uani 1 1 d .
H38A H -0.4233 0.6422 -0.0974 0.057 Uiso 1 1 calc R
H38B H -0.4926 0.6393 -0.0035 0.057 Uiso 1 1 calc R
H38C H -0.3327 0.5777 -0.0156 0.057 Uiso 1 1 calc R
C37 C -0.3151(3) 0.7510(2) -0.05267(15) 0.0371(6) Uani 1 1 d .
H37A H -0.2199 0.7555 -0.0913 0.044 Uiso 1 1 calc R
H37B H -0.3802 0.8174 -0.0795 0.044 Uiso 1 1 calc R
C36 C -0.2012(4) 0.8561(2) 0.0208(2) 0.0476(7) Uani 1 1 d .
H36A H -0.2696 0.9224 -0.0007 0.057 Uiso 1 1 calc R
H36B H -0.1090 0.8659 -0.0206 0.057 Uiso 1 1 calc R
C35 C -0.1554(3) 0.8499(2) 0.1078(2) 0.0452(7) Uani 1 1 d .
H35A H -0.1021 0.9201 0.1028 0.068 Uiso 1 1 calc R
H35B H -0.0871 0.7845 0.1287 0.068 Uiso 1 1 calc R
H35C H -0.2472 0.8412 0.1485 0.068 Uiso 1 1 calc R

loop_
_atom_site_aniso_label
_atom_site_aniso_U_11
_atom_site_aniso_U_22
_atom_site_aniso_U_33
_atom_site_aniso_U_23
_atom_site_aniso_U_13
_atom_site_aniso_U_12
Pd1 0.01099(7) 0.01148(7) 0.01286(7) -0.00374(5) -0.00110(5) -0.00037(5)
Pd2 0.01239(7) 0.01053(7) 0.01096(7) -0.00389(5) -0.00082(5) 0.00037(5)
O1 0.0150(6) 0.0154(6) 0.0152(6) -0.0053(5) -0.0009(5) -0.0024(5)
O2 0.0152(6) 0.0144(6) 0.0178(7) -0.0072(5) -0.0017(5) 0.0002(5)
O3 0.0196(7) 0.0172(7) 0.0207(7) -0.0055(6) -0.0045(5) -0.0031(5)
O4 0.0206(7) 0.0163(7) 0.0163(7) -0.0081(5) -0.0015(5) -0.0007(5)
N1 0.0134(7) 0.0133(7) 0.0157(7) -0.0053(6) -0.0005(6) -0.0007(6)
N2 0.0122(7) 0.0167(8) 0.0159(8) -0.0041(6) -0.0008(6) -0.0006(6)
N3 0.0118(7) 0.0159(8) 0.0174(8) -0.0058(6) -0.0001(6) -0.0010(6)
N4 0.0143(7) 0.0127(7) 0.0128(7) -0.0045(6) -0.0007(6) 0.0000(6)
N5 0.0171(8) 0.0145(8) 0.0139(7) -0.0059(6) -0.0006(6) -0.0011(6)
N6 0.0182(8) 0.0183(8) 0.0131(7) -0.0070(6) 0.0007(6) -0.0024(6)
C1 0.0138(8) 0.0154(9) 0.0144(8) -0.0066(7) -0.0011(6) -0.0031(7)
C2 0.0178(9) 0.0148(9) 0.0194(9) -0.0060(7) -0.0024(7) 0.0012(7)
C3 0.0256(10) 0.0159(9) 0.0183(9) -0.0027(7) -0.0018(8) -0.0026(8)
C4 0.0226(10) 0.0223(10) 0.0161(9) -0.0067(8) 0.0034(7) -0.0050(8)
C5 0.0168(9) 0.0194(9) 0.0191(9) -0.0098(8) -0.0003(7) -0.0009(7)
C6 0.0155(9) 0.0137(9) 0.0161(9) -0.0061(7) -0.0032(7) -0.0012(7)
C7 0.0131(9) 0.0177(9) 0.0244(10) -0.0078(8) -0.0034(7) 0.0020(7)
C8 0.0180(9) 0.0191(10) 0.0261(10) -0.0037(8) -0.0055(8) 0.0027(7)
C9 0.0173(9) 0.0171(9) 0.0203(10) -0.0021(8) -0.0036(7) 0.0004(7)
C10 0.0144(8) 0.0143(9) 0.0112(8) -0.0033(7) -0.0001(6) 0.0012(7)
C11 0.0191(9) 0.0143(9) 0.0130(8) -0.0047(7) 0.0003(7) 0.0009(7)
C12 0.0182(9) 0.0187(9) 0.0202(9) -0.0085(8) -0.0023(7) 0.0013(7)
C13 0.0198(10) 0.0243(11) 0.0240(10) -0.0099(8) -0.0041(8) 0.0073(8)
C14 0.0286(11) 0.0160(9) 0.0244(10) -0.0094(8) -0.0019(8) 0.0065(8)
C15 0.0249(10) 0.0143(9) 0.0176(9) -0.0058(7) -0.0012(7) -0.0005(7)
C16 0.0179(9) 0.0144(9) 0.0130(8) -0.0037(7) -0.0007(7) 0.0005(7)
C17 0.0189(9) 0.0132(8) 0.0120(8) -0.0025(7) -0.0003(7) -0.0007(7)
C18 0.0142(8) 0.0160(9) 0.0158(9) -0.0087(7) -0.0022(7) -0.0006(7)
C19 0.0173(9) 0.0168(9) 0.0199(9) -0.0071(8) -0.0026(7) 0.0017(7)
C20 0.0198(10) 0.0211(10) 0.0299(11) -0.0138(9) -0.0065(8) 0.0048(8)
C21 0.0160(9) 0.0284(11) 0.0328(11) -0.0214(9) -0.0007(8) 0.0012(8)
C22 0.0191(10) 0.0251(10) 0.0209(10) -0.0138(8) 0.0025(7) -0.0041(8)
C23 0.0173(9) 0.0171(9) 0.0166(9) -0.0089(7) -0.0021(7) -0.0017(7)
C24 0.0279(11) 0.0215(10) 0.0144(9) -0.0040(8) 0.0015(8) -0.0074(8)
C25 0.0326(11) 0.0166(9) 0.0164(9) -0.0004(8) -0.0047(8) -0.0063(8)
C26 0.0230(10) 0.0141(9) 0.0196(9) -0.0042(7) -0.0045(8) -0.0019(7)
C27 0.0106(8) 0.0146(9) 0.0146(8) -0.0047(7) -0.0003(6) 0.0032(6)
C28 0.0132(8) 0.0140(9) 0.0165(9) -0.0040(7) -0.0001(7) 0.0012(7)
C29 0.0207(10) 0.0205(10) 0.0172(9) -0.0051(8) -0.0038(7) -0.0005(8)
C30 0.0270(11) 0.0232(10) 0.0141(9) -0.0013(8) -0.0044(8) 0.0011(8)
C31 0.0264(10) 0.0148(9) 0.0189(10) 0.0001(7) -0.0003(8) -0.0009(8)
C32 0.0227(10) 0.0137(9) 0.0198(10) -0.0053(7) -0.0010(7) -0.0012(7)
C33 0.0142(8) 0.0149(9) 0.0133(8) -0.0041(7) -0.0005(6) 0.0019(7)
C34 0.0130(8) 0.0128(8) 0.0151(9) -0.0040(7) 0.0000(6) 0.0021(6)
O5 0.0402(10) 0.0239(8) 0.0265(8) -0.0002(7) 0.0061(7) 0.0026(7)
C38 0.0410(14) 0.0451(15) 0.0259(12) -0.0114(11) -0.0006(10) 0.0128(12)
C37 0.0412(14) 0.0369(14) 0.0222(11) 0.0016(10) 0.0060(10) 0.0080(11)
C36 0.0582(19) 0.0225(13) 0.0516(18) -0.0007(12) 0.0043(14) 0.0009(12)
C35 0.0400(15) 0.0300(14) 0.0644(19) -0.0159(13) -0.0001(13) 0.0076(11)

loop_
_atom_type_symbol
_atom_type_description
_atom_type_scat_dispersion_real
_atom_type_scat_dispersion_imag
_atom_type_scat_source
C C 0.0033 0.0016 'International Tables Vol C Tables 4.2.6.8 and 6.1.1.4'
H H 0.0000 0.0000 'International Tables Vol C Tables 4.2.6.8 and 6.1.1.4'
N N 0.0061 0.0033 'International Tables Vol C Tables 4.2.6.8 and 6.1.1.4'
O O 0.0106 0.0060 'International Tables Vol C Tables 4.2.6.8 and 6.1.1.4'
Pd Pd -0.9988 1.0072 'International Tables Vol C Tables 4.2.6.8 and 6.1.1.4'

loop_
_geom_angle_atom_site_label_1
_geom_angle_atom_site_label_2
_geom_angle_atom_site_label_3
_geom_angle
C1 Pd1 N2 81.47(7)
C1 Pd1 N1 96.48(7)
N2 Pd1 N1 176.83(6)
C1 Pd1 O1 169.39(6)
N2 Pd1 O1 89.52(6)
N1 Pd1 O1 92.75(6)
C1 Pd1 Pd2 94.88(5)
N2 Pd1 Pd2 101.88(5)
N1 Pd1 Pd2 80.67(4)
O1 Pd1 Pd2 81.44(4)
C18 Pd2 N5 81.51(7)
C18 Pd2 N4 94.54(7)
N5 Pd2 N4 175.55(6)
C18 Pd2 O2 170.89(6)
N5 Pd2 O2 91.98(6)
N4 Pd2 O2 92.17(6)
C18 Pd2 Pd1 93.33(5)
N5 Pd2 Pd1 101.08(5)
N4 Pd2 Pd1 81.14(4)
O2 Pd2 Pd1 81.61(3)
C27 O1 Pd1 119.18(12)
C10 O2 Pd2 119.50(12)
C10 N1 C17 109.68(15)
C10 N1 Pd1 125.40(12)
C17 N1 Pd1 123.64(12)
C9 N2 N3 106.99(15)
C9 N2 Pd1 138.12(14)
N3 N2 Pd1 114.54(12)
C7 N3 N2 110.17(16)
C7 N3 C6 134.77(17)
N2 N3 C6 115.03(15)
C27 N4 C34 109.23(15)
C27 N4 Pd2 125.40(13)
C34 N4 Pd2 125.29(12)
C26 N5 N6 106.30(16)
C26 N5 Pd2 139.81(14)
N6 N5 Pd2 113.88(12)
C24 N6 N5 110.56(17)
C24 N6 C23 133.98(17)
N5 N6 C23 115.46(15)
C2 C1 C6 116.78(17)
C2 C1 Pd1 129.35(14)
C6 C1 Pd1 113.58(14)
C3 C2 C1 120.92(18)
C4 C3 C2 120.69(19)
C3 C4 C5 119.97(18)
C6 C5 C4 118.46(18)
C5 C6 C1 123.15(18)
C5 C6 N3 121.70(17)
C1 C6 N3 115.15(16)
N3 C7 C8 107.33(17)
C7 C8 C9 105.81(18)
N2 C9 C8 109.70(18)
O2 C10 N1 126.16(17)
O2 C10 C11 124.70(17)
N1 C10 C11 109.14(16)
C12 C11 C16 121.52(17)
C12 C11 C10 131.96(18)
C16 C11 C10 106.49(16)
C11 C12 C13 117.04(18)
C14 C13 C12 121.27(19)
C13 C14 C15 121.13(18)
C16 C15 C14 117.13(18)
C15 C16 C11 121.89(18)
C15 C16 C17 130.90(18)
C11 C16 C17 107.20(16)
O3 C17 N1 125.24(17)
O3 C17 C16 127.28(18)
N1 C17 C16 107.48(16)
C19 C18 C23 117.04(17)
C19 C18 Pd2 128.79(15)
C23 C18 Pd2 113.75(14)
C18 C19 C20 120.63(19)
C21 C20 C19 120.6(2)
C20 C21 C22 120.47(19)
C23 C22 C21 117.87(19)
C22 C23 C18 123.41(19)
C22 C23 N6 121.47(18)
C18 C23 N6 115.12(16)
N6 C24 C25 107.36(18)
C24 C25 C26 105.61(18)
N5 C26 C25 110.18(18)
O1 C27 N4 126.24(17)
O1 C27 C28 124.09(17)
N4 C27 C28 109.66(16)
C29 C28 C33 121.97(18)
C29 C28 C27 131.54(18)
C33 C28 C27 106.47(16)
C28 C29 C30 117.03(19)
C31 C30 C29 120.93(19)
C30 C31 C32 121.36(19)
C33 C32 C31 117.35(18)
C32 C33 C28 121.34(18)
C32 C33 C34 131.82(18)
C28 C33 C34 106.84(16)
O4 C34 N4 125.24(17)
O4 C34 C33 126.96(17)
N4 C34 C33 107.80(15)
C37 O5 C36 112.5(2)
O5 C37 C38 110.3(2)
O5 C36 C35 109.5(2)

loop_
_geom_bond_atom_site_label_1
_geom_bond_atom_site_label_2
_geom_bond_distance
Pd1 C1 1.9686(18)
Pd1 N2 1.9920(16)
Pd1 N1 2.0277(15)
Pd1 O1 2.1752(13)
Pd1 Pd2 2.8702(2)
Pd2 C18 1.9700(18)
Pd2 N5 2.0067(16)
Pd2 N4 2.0292(15)
Pd2 O2 2.1802(13)
O1 C27 1.245(2)
O2 C10 1.242(2)
O3 C17 1.214(2)
O4 C34 1.216(2)
N1 C10 1.357(2)
N1 C17 1.402(2)
N2 C9 1.330(2)
N2 N3 1.362(2)
N3 C7 1.352(2)
N3 C6 1.411(2)
N4 C27 1.357(2)
N4 C34 1.403(2)
N5 C26 1.328(2)
N5 N6 1.363(2)
N6 C24 1.349(3)
N6 C23 1.415(3)
C1 C2 1.397(3)
C1 C6 1.404(3)
C2 C3 1.392(3)
C3 C4 1.387(3)
C4 C5 1.393(3)
C5 C6 1.386(3)
C7 C8 1.379(3)
C8 C9 1.401(3)
C10 C11 1.496(2)
C11 C12 1.382(3)
C11 C16 1.389(3)
C12 C13 1.401(3)
C13 C14 1.391(3)
C14 C15 1.397(3)
C15 C16 1.380(3)
C16 C17 1.495(3)
C18 C19 1.390(3)
C18 C23 1.400(3)
C19 C20 1.398(3)
C20 C21 1.382(3)
C21 C22 1.389(3)
C22 C23 1.388(3)
C24 C25 1.374(3)
C25 C26 1.400(3)
C27 C28 1.493(3)
C28 C29 1.381(3)
C28 C33 1.392(3)
C29 C30 1.401(3)
C30 C31 1.395(3)
C31 C32 1.396(3)
C32 C33 1.380(3)
C33 C34 1.499(3)
O5 C37 1.418(3)
O5 C36 1.418(3)
C38 C37 1.495(4)
C36 C35 1.511(5)
